data_7707449
loop_
_publ_author_name
'Elamathi, C.'
'Butcher, R. J.'
'Mohankumar, A.'
'Sundararaj, P.'
'Elango, K. P.'
'Kalaivani, P.'
'Prabhakaran, R.'

_publ_section_title
;
 Dual sensing of methionine and aspartic acid in aqueous medium by a
 quinoline-based fluorescent probe.
;
_journal_issue 25
_journal_name_full 'Dalton transactions (Cambridge, England : 2003)'
_journal_page_first 8820
_journal_page_last 8830
_journal_paper_doi 10.1039/d1dt00648g
_journal_volume 50
_journal_year 2021
_chemical_formula_moiety
;
C18 H16 Cl2 Cu N4 O2, C19 H20 Cl Cu N4 O3, Cl, 2(H2 O)
;
_chemical_formula_sum 'C37 H40 Cl4 Cu2 N8 O7'
_chemical_formula_weight 977.65
_space_group_crystal_system monoclinic
_space_group_IT_number 14
_space_group_name_Hall '-P 2yn'
_space_group_name_H-M_alt 'P 1 21/n 1'
_atom_sites_solution_hydrogens mixed
_atom_sites_solution_primary direct
_atom_sites_solution_secondary difmap
_audit_creation_method SHELXL-2018/3
_audit_update_record
;
2021-05-03 deposited with the CCDC.	2021-05-20 downloaded from the CCDC.
;
_cell_angle_alpha 90
_cell_angle_beta 105.497(4)
_cell_angle_gamma 90
_cell_formula_units_Z 4
_cell_length_a 7.3350(3)
_cell_length_b 54.757(2)
_cell_length_c 10.2586(4)
_cell_measurement_reflns_used 4850
_cell_measurement_temperature 100(2)
_cell_measurement_theta_max 75.8900
_cell_measurement_theta_min 4.5310
_cell_volume 3970.5(3)
_computing_cell_refinement 'CrysAlisPro 1.171.38.43 (Rigaku OD, 2015)'
_computing_data_collection 'CrysAlisPro 1.171.38.43 (Rigaku OD, 2015)'
_computing_data_reduction 'CrysAlisPro 1.171.38.43 (Rigaku OD, 2015)'
_computing_molecular_graphics 'SHELXTL (Sheldrick, 2008)'
_computing_publication_material 'SHELXTL (Sheldrick, 2008)'
_computing_structure_refinement 'SHELXL-2018/3 (Sheldrick, 2015b)'
_computing_structure_solution 'Shelxt (Sheldrick, 2015a)'
_diffrn_ambient_temperature 100(2)
_diffrn_detector_area_resol_mean 10.6501
_diffrn_measured_fraction_theta_full 0.994
_diffrn_measured_fraction_theta_max 0.960
_diffrn_measurement_device_type 'SuperNova, Dual, Cu at zero, Atlas'
_diffrn_measurement_method '\w scans'
_diffrn_radiation_type CuK\a
_diffrn_radiation_wavelength 1.54178
_diffrn_reflns_av_R_equivalents 0.0439
_diffrn_reflns_av_unetI/netI 0.0593
_diffrn_reflns_Laue_measured_fraction_full 0.994
_diffrn_reflns_Laue_measured_fraction_max 0.960
_diffrn_reflns_limit_h_max 9
_diffrn_reflns_limit_h_min -9
_diffrn_reflns_limit_k_max 68
_diffrn_reflns_limit_k_min -44
_diffrn_reflns_limit_l_max 12
_diffrn_reflns_limit_l_min -11
_diffrn_reflns_number 15292
_diffrn_reflns_point_group_measured_fraction_full 0.994
_diffrn_reflns_point_group_measured_fraction_max 0.960
_diffrn_reflns_theta_full 67.500
_diffrn_reflns_theta_max 76.838
_diffrn_reflns_theta_min 4.545
_diffrn_source 'micro-focus sealed X-ray tube'
_exptl_absorpt_coefficient_mu 4.308
_exptl_absorpt_correction_T_max 1.00000
_exptl_absorpt_correction_T_min 0.79706
_exptl_absorpt_correction_type multi-scan
_exptl_absorpt_process_details
;
CrysAlisPro 1.171.38.43 (Rigaku Oxford Diffraction, 2015)
Empirical absorption correction using spherical harmonics,
 implemented in SCALE3 ABSPACK scaling algorithm.
;
_exptl_crystal_colour 'clear pale yellow'
_exptl_crystal_density_diffrn 1.636
_exptl_crystal_description plate
_exptl_crystal_F_000 2000
_exptl_crystal_size_max 0.200
_exptl_crystal_size_mid 0.100
_exptl_crystal_size_min 0.080
_refine_diff_density_max 0.791
_refine_diff_density_min -0.736
_refine_diff_density_rms 0.112
_refine_ls_extinction_method none
_refine_ls_goodness_of_fit_ref 1.168
_refine_ls_hydrogen_treatment mixed
_refine_ls_matrix_type full
_refine_ls_number_parameters 545
_refine_ls_number_reflns 8041
_refine_ls_number_restraints 42
_refine_ls_restrained_S_all 1.167
_refine_ls_R_factor_all 0.0891
_refine_ls_R_factor_gt 0.0776
_refine_ls_shift/su_max 0.001
_refine_ls_shift/su_mean 0.000
_refine_ls_structure_factor_coef Fsqd
_refine_ls_weighting_details 'w=1/[\s^2^(Fo^2^)+29.5221P] where P=(Fo^2^+2Fc^2^)/3'
_refine_ls_weighting_scheme calc
_refine_ls_wR_factor_gt 0.1537
_refine_ls_wR_factor_ref 0.1580
_reflns_Friedel_coverage 0.000
_reflns_number_gt 7023
_reflns_number_total 8041
_reflns_threshold_expression 'I > 2\s(I)'
_cod_data_source_file d1dt00648g2.cif
_cod_data_source_block shelx_CCDC1
_cod_depositor_comments 'Adding full bibliography for 7707448--7707450.cif.'
_cod_original_sg_symbol_H-M 'P 21/n'
_cod_database_code 7707449
_shelx_shelxl_version_number 2018/3
_shelx_space_group_comment
;
The symmetry employed for this shelxl refinement is uniquely defined
by the following loop, which should always be used as a source of
symmetry information in preference to the above space-group names.
They are only intended as comments.
;

loop_
_space_group_symop_operation_xyz
'x, y, z'
'-x+1/2, y+1/2, -z+1/2'
'-x, -y, -z'
'x-1/2, -y-1/2, z-1/2'

loop_
_atom_site_label
_atom_site_type_symbol
_atom_site_fract_x
_atom_site_fract_y
_atom_site_fract_z
_atom_site_U_iso_or_equiv
_atom_site_adp_type
_atom_site_occupancy
_atom_site_site_symmetry_order
_atom_site_calc_flag
_atom_site_refinement_flags_posn
_atom_site_refinement_flags_adp
_atom_site_refinement_flags_occupancy
_atom_site_disorder_assembly
_atom_site_disorder_group
Cu1 Cu 0.16681(12) 0.40975(2) 0.57365(8) 0.02070(19) Uani 1 1 d . . . . .
Cl1 Cl 0.2503(3) 0.43576(3) 0.74486(14) 0.0354(4) Uani 1 1 d . . . . .
Cl2 Cl 0.49939(19) 0.38662(2) 0.59893(12) 0.0217(3) Uani 1 1 d . . . . .
O1A O 0.0612(6) 0.38587(7) 0.6780(4) 0.0218(8) Uani 1 1 d . . . . .
O2A O 0.2126(6) 0.43334(7) 0.4376(4) 0.0228(8) Uani 1 1 d . . . . .
N1A N -0.0717(6) 0.35165(8) 0.7280(4) 0.0187(9) Uani 1 1 d . . . . .
H1AA H -0.039566 0.356687 0.812556 0.022 Uiso 1 1 calc R U . . .
N2A N 0.0532(6) 0.39135(8) 0.4049(4) 0.0184(9) Uani 1 1 d . . . . .
N3A N 0.0895(7) 0.40255(8) 0.2944(5) 0.0214(9) Uani 1 1 d . . . . .
H3AB H 0.066116 0.395478 0.214630 0.026 Uiso 1 1 calc R U . . .
N4A N 0.1837(7) 0.43762(9) 0.2108(5) 0.0235(10) Uani 1 1 d . . . . .
H4A H 0.155(11) 0.4326(14) 0.140(8) 0.04(2) Uiso 1 1 d . . . . .
C1A C -0.0278(8) 0.36628(10) 0.6363(5) 0.0182(10) Uani 1 1 d . . . . .
C2A C -0.0843(8) 0.35786(10) 0.4964(5) 0.0189(10) Uani 1 1 d . . . . .
C3A C -0.1831(8) 0.33646(10) 0.4664(6) 0.0212(11) Uani 1 1 d . . . . .
H3AA H -0.227485 0.331664 0.374321 0.025 Uiso 1 1 calc R U . . .
C4A C -0.2219(7) 0.32119(10) 0.5672(5) 0.0173(10) Uani 1 1 d . . . . .
C5A C -0.3055(7) 0.29786(10) 0.5394(5) 0.0185(10) Uani 1 1 d . . . . .
H5AA H -0.347729 0.292502 0.448211 0.022 Uiso 1 1 calc R U . . .
C6A C -0.3273(8) 0.28279(10) 0.6406(6) 0.0212(11) Uani 1 1 d . . . . .
C7A C -0.2703(8) 0.29174(10) 0.7754(6) 0.0240(12) Uani 1 1 d . . . . .
H7AA H -0.288092 0.281722 0.846659 0.029 Uiso 1 1 calc R U . . .
C8A C -0.1897(9) 0.31457(10) 0.8062(6) 0.0248(12) Uani 1 1 d . . . . .
H8AA H -0.152973 0.320145 0.897224 0.030 Uiso 1 1 calc R U . . .
C9A C -0.1631(8) 0.32928(10) 0.7023(5) 0.0187(10) Uani 1 1 d . . . . .
C10A C -0.4040(8) 0.25737(10) 0.6126(6) 0.0236(12) Uani 1 1 d . . . . .
H10A H -0.423191 0.253605 0.516490 0.035 Uiso 1 1 calc R U . . .
H10B H -0.524953 0.256165 0.635732 0.035 Uiso 1 1 calc R U . . .
H10C H -0.313866 0.245723 0.667343 0.035 Uiso 1 1 calc R U . . .
C11A C -0.0377(7) 0.37113(9) 0.3884(5) 0.0172(10) Uani 1 1 d . . . . .
H11A H -0.076791 0.364484 0.299768 0.021 Uiso 1 1 calc R U . . .
C12A C 0.1641(8) 0.42529(10) 0.3177(5) 0.0211(11) Uani 1 1 d . . . . .
C13A C 0.2549(18) 0.46132(16) 0.2048(10) 0.0251(18) Uani 0.603(8) 1 d G U P A 1
C14A C 0.2670(13) 0.46922(12) 0.0787(8) 0.032(2) Uani 0.603(8) 1 d G U P A 1
H14A H 0.229173 0.458715 0.002516 0.038 Uiso 0.603(8) 1 calc R U P A 1
C15A C 0.3345(14) 0.49250(14) 0.0639(7) 0.046(3) Uani 0.603(8) 1 d G U P A 1
H15A H 0.342782 0.497898 -0.022287 0.055 Uiso 0.603(8) 1 calc R U P A 1
C16A C 0.3898(13) 0.50787(13) 0.1754(10) 0.043(3) Uani 0.603(8) 1 d G U P A 1
H16A H 0.435965 0.523774 0.165312 0.052 Uiso 0.603(8) 1 calc R U P A 1
C17A C 0.3777(19) 0.5000(2) 0.3016(8) 0.0366(16) Uani 0.603(8) 1 d G U P A 1
H17A H 0.415540 0.510468 0.377715 0.044 Uiso 0.603(8) 1 calc R U P A 1
C18A C 0.310(2) 0.4767(2) 0.3163(7) 0.029(2) Uani 0.603(8) 1 d G U P A 1
H18A H 0.301931 0.471286 0.402521 0.034 Uiso 0.603(8) 1 calc R U P A 1
C13C C 0.233(3) 0.4634(2) 0.2112(15) 0.0251(18) Uani 0.397(8) 1 d G . P A 2
C14C C 0.1600(19) 0.4753(2) 0.0888(12) 0.032(2) Uani 0.397(8) 1 d G . P A 2
H14B H 0.087100 0.466587 0.012717 0.038 Uiso 0.397(8) 1 calc R U P A 2
C15C C 0.194(2) 0.5001(2) 0.0778(12) 0.046(3) Uani 0.397(8) 1 d G . P A 2
H15B H 0.144485 0.508310 -0.005813 0.055 Uiso 0.397(8) 1 calc R U P A 2
C16C C 0.301(2) 0.5129(2) 0.1892(15) 0.043(3) Uani 0.397(8) 1 d G . P A 2
H16B H 0.323997 0.529882 0.181691 0.052 Uiso 0.397(8) 1 calc R U P A 2
C17C C 0.373(3) 0.5010(3) 0.3116(12) 0.0366(16) Uani 0.397(8) 1 d G . P A 2
H17B H 0.446126 0.509732 0.387726 0.044 Uiso 0.397(8) 1 calc R U P A 2
C18C C 0.339(4) 0.4762(4) 0.3226(12) 0.029(2) Uani 0.397(8) 1 d G . P A 2
H18B H 0.388743 0.468008 0.406258 0.034 Uiso 0.397(8) 1 calc R U P A 2
Cu2 Cu 0.40990(12) 0.33731(2) 1.07677(7) 0.01872(18) Uani 1 1 d . . . . .
Cl3 Cl 0.36318(19) 0.30821(2) 1.21515(12) 0.0206(3) Uani 1 1 d . . . . .
Cl4 Cl 0.0177(2) 0.36514(3) 1.04234(13) 0.0272(3) Uani 1 1 d . . . . .
O1B O 0.4786(5) 0.36275(6) 1.2160(3) 0.0177(7) Uani 1 1 d . . . . .
O2B O 0.3205(6) 0.31619(7) 0.9149(4) 0.0220(8) Uani 1 1 d . . . . .
O3B O 0.7423(6) 0.32842(8) 1.1218(4) 0.0278(9) Uani 1 1 d . . . . .
H3B H 0.837(16) 0.340(2) 1.104(11) 0.10(4) Uiso 1 1 d . . . . .
N1B N 0.5774(6) 0.39876(8) 1.3129(4) 0.0166(9) Uani 1 1 d . . . . .
H1BA H 0.562395 0.392629 1.388674 0.020 Uiso 1 1 calc R U . . .
N2B N 0.4424(6) 0.36031(8) 0.9368(4) 0.0158(8) Uani 1 1 d . . . . .
N3B N 0.4022(7) 0.34944(8) 0.8111(4) 0.0188(9) Uani 1 1 d . . . . .
H3BB H 0.418607 0.356938 0.739161 0.023 Uiso 1 1 calc R U . . .
N4B N 0.2843(6) 0.31548(8) 0.6857(4) 0.0172(9) Uani 1 1 d . . . . .
H4BA H 0.301884 0.324144 0.617783 0.021 Uiso 1 1 calc R U . . .
C1B C 0.5278(7) 0.38450(9) 1.2012(5) 0.0168(10) Uani 1 1 d . . . . .
C2B C 0.5415(8) 0.39555(10) 1.0752(5) 0.0191(11) Uani 1 1 d . . . . .
C3B C 0.6046(8) 0.41909(10) 1.0770(5) 0.0216(11) Uani 1 1 d . . . . .
H3BA H 0.609783 0.426400 0.994040 0.026 Uiso 1 1 calc R U . . .
C4B C 0.6623(8) 0.43299(10) 1.1971(6) 0.0213(11) Uani 1 1 d . . . . .
C5B C 0.7361(9) 0.45679(10) 1.2010(6) 0.0249(12) Uani 1 1 d . . . . .
H5BA H 0.747061 0.464137 1.119556 0.030 Uiso 1 1 calc R U . . .
C6B C 0.7929(8) 0.46963(11) 1.3203(6) 0.0255(12) Uani 1 1 d . . . . .
C7B C 0.7833(8) 0.45777(10) 1.4398(6) 0.0240(12) Uani 1 1 d . . . . .
H7BA H 0.828655 0.466074 1.523553 0.029 Uiso 1 1 calc R U . . .
C8B C 0.7110(8) 0.43461(10) 1.4403(5) 0.0216(11) Uani 1 1 d . . . . .
H8BA H 0.703115 0.427241 1.522476 0.026 Uiso 1 1 calc R U . . .
C9B C 0.6496(8) 0.42216(9) 1.3178(5) 0.0182(10) Uani 1 1 d . . . . .
C10B C 0.8658(10) 0.49542(12) 1.3241(7) 0.0347(15) Uani 1 1 d . . . . .
H10D H 0.874670 0.500094 1.233786 0.052 Uiso 1 1 calc R U . . .
H10E H 0.991294 0.496430 1.388339 0.052 Uiso 1 1 calc R U . . .
H10F H 0.778890 0.506508 1.352632 0.052 Uiso 1 1 calc R U . . .
C11B C 0.4939(8) 0.38277(10) 0.9466(5) 0.0216(11) Uani 1 1 d . . . . .
H11B H 0.501007 0.391277 0.867374 0.026 Uiso 1 1 calc R U . . .
C12B C 0.3351(7) 0.32613(9) 0.8069(5) 0.0160(10) Uani 1 1 d . . . . .
C13B C 0.2055(7) 0.29188(9) 0.6527(5) 0.0174(10) Uani 1 1 d . . . . .
C14B C 0.1775(8) 0.27503(9) 0.7469(5) 0.0181(10) Uani 1 1 d . . . . .
H14C H 0.211015 0.279009 0.840437 0.022 Uiso 1 1 calc R U . . .
C15B C 0.1004(8) 0.25236(10) 0.7034(6) 0.0202(11) Uani 1 1 d . . . . .
H15C H 0.084398 0.240727 0.768110 0.024 Uiso 1 1 calc R U . . .
C16B C 0.0462(8) 0.24634(10) 0.5667(6) 0.0231(12) Uani 1 1 d . . . . .
H16C H -0.008856 0.230893 0.537743 0.028 Uiso 1 1 calc R U . . .
C17B C 0.0738(8) 0.26331(10) 0.4734(5) 0.0224(11) Uani 1 1 d . . . . .
H17C H 0.037345 0.259484 0.379661 0.027 Uiso 1 1 calc R U . . .
C18B C 0.1542(8) 0.28577(10) 0.5161(5) 0.0205(11) Uani 1 1 d . . . . .
H18C H 0.174622 0.297140 0.451462 0.025 Uiso 1 1 calc R U . . .
C19B C 0.8413(10) 0.30594(12) 1.1598(7) 0.0342(14) Uani 1 1 d . . . . .
H19A H 0.973934 0.309363 1.206030 0.051 Uiso 1 1 calc R U . . .
H19B H 0.834620 0.296151 1.078676 0.051 Uiso 1 1 calc R U . . .
H19C H 0.783108 0.296886 1.220692 0.051 Uiso 1 1 calc R U . . .
O1W O -0.0044(9) 0.42005(10) 0.9504(5) 0.0450(13) Uani 1 1 d D . . . .
H1W1 H 0.05(2) 0.4076(16) 0.936(13) 0.16(7) Uiso 1 1 d D . . . .
H1W2 H -0.05(2) 0.426(2) 0.876(6) 0.16(7) Uiso 1 1 d D . . . .
O2W O 0.3055(6) 0.34039(7) 0.4546(4) 0.0241(8) Uani 1 1 d D . . . .
H2W1 H 0.328(9) 0.3344(10) 0.389(4) 0.026(18) Uiso 1 1 d D . . . .
H2W2 H 0.371(9) 0.3525(8) 0.473(6) 0.03(2) Uiso 1 1 d D . . . .

loop_
_atom_site_aniso_label
_atom_site_aniso_U_11
_atom_site_aniso_U_22
_atom_site_aniso_U_33
_atom_site_aniso_U_23
_atom_site_aniso_U_13
_atom_site_aniso_U_12
Cu1 0.0285(4) 0.0195(4) 0.0127(4) -0.0011(3) 0.0031(3) -0.0030(3)
Cl1 0.0614(10) 0.0231(7) 0.0189(7) -0.0055(5) 0.0061(6) -0.0093(7)
Cl2 0.0277(7) 0.0228(6) 0.0144(6) 0.0016(5) 0.0051(5) -0.0018(5)
O1A 0.025(2) 0.0220(19) 0.0184(19) -0.0013(15) 0.0061(16) -0.0058(16)
O2A 0.029(2) 0.0207(19) 0.0172(19) 0.0004(15) 0.0038(16) -0.0018(16)
N1A 0.025(2) 0.020(2) 0.011(2) -0.0041(16) 0.0054(18) 0.0003(18)
N2A 0.017(2) 0.023(2) 0.014(2) 0.0021(17) 0.0011(17) 0.0008(17)
N3A 0.026(2) 0.019(2) 0.018(2) 0.0032(17) 0.0043(19) 0.0016(18)
N4A 0.030(3) 0.023(2) 0.019(3) 0.0026(19) 0.009(2) -0.003(2)
C1A 0.022(3) 0.022(3) 0.010(2) -0.0023(19) 0.003(2) 0.002(2)
C2A 0.020(3) 0.022(3) 0.013(2) 0.0001(19) 0.002(2) 0.005(2)
C3A 0.021(3) 0.021(3) 0.018(3) -0.003(2) -0.001(2) 0.000(2)
C4A 0.016(2) 0.023(3) 0.012(2) -0.0012(19) 0.0030(19) -0.002(2)
C5A 0.015(2) 0.024(3) 0.015(2) -0.001(2) 0.0008(19) 0.001(2)
C6A 0.022(3) 0.023(3) 0.019(3) 0.000(2) 0.005(2) 0.004(2)
C7A 0.026(3) 0.026(3) 0.019(3) 0.001(2) 0.004(2) -0.002(2)
C8A 0.031(3) 0.025(3) 0.019(3) -0.002(2) 0.007(2) -0.001(2)
C9A 0.020(3) 0.021(3) 0.015(2) -0.0010(19) 0.004(2) 0.003(2)
C10A 0.026(3) 0.024(3) 0.022(3) 0.002(2) 0.009(2) 0.004(2)
C11A 0.017(2) 0.021(2) 0.012(2) -0.0015(19) 0.0024(19) 0.002(2)
C12A 0.021(3) 0.026(3) 0.017(3) 0.003(2) 0.005(2) 0.005(2)
C13A 0.029(4) 0.023(3) 0.023(3) 0.003(2) 0.008(3) -0.003(3)
C14A 0.038(5) 0.032(4) 0.022(4) 0.007(3) 0.002(4) -0.006(4)
C15A 0.057(6) 0.038(5) 0.036(5) 0.018(4) 0.001(5) -0.012(4)
C16A 0.044(6) 0.027(5) 0.052(5) 0.011(4) 0.003(5) -0.004(5)
C17A 0.038(4) 0.026(3) 0.047(4) -0.006(3) 0.013(3) -0.003(3)
C18A 0.025(5) 0.026(3) 0.036(3) -0.004(3) 0.011(3) -0.003(3)
C13C 0.029(4) 0.023(3) 0.023(3) 0.003(2) 0.008(3) -0.003(3)
C14C 0.038(5) 0.032(4) 0.022(4) 0.007(3) 0.002(4) -0.006(4)
C15C 0.057(6) 0.038(5) 0.036(5) 0.018(4) 0.001(5) -0.012(4)
C16C 0.044(6) 0.027(5) 0.052(5) 0.011(4) 0.003(5) -0.004(5)
C17C 0.038(4) 0.026(3) 0.047(4) -0.006(3) 0.013(3) -0.003(3)
C18C 0.025(5) 0.026(3) 0.036(3) -0.004(3) 0.011(3) -0.003(3)
Cu2 0.0289(4) 0.0158(4) 0.0101(4) 0.0000(3) 0.0027(3) -0.0055(3)
Cl3 0.0302(7) 0.0171(6) 0.0145(6) 0.0018(4) 0.0060(5) -0.0031(5)
Cl4 0.0348(8) 0.0297(7) 0.0170(6) -0.0036(5) 0.0064(5) -0.0106(6)
O1B 0.026(2) 0.0156(17) 0.0117(17) 0.0002(13) 0.0059(15) -0.0059(15)
O2B 0.034(2) 0.0188(18) 0.0117(17) 0.0008(14) 0.0032(16) -0.0058(16)
O3B 0.030(2) 0.027(2) 0.027(2) 0.0048(17) 0.0090(18) 0.0017(18)
N1B 0.019(2) 0.019(2) 0.012(2) 0.0012(16) 0.0053(17) 0.0011(17)
N2B 0.018(2) 0.018(2) 0.010(2) -0.0007(16) 0.0026(16) 0.0002(17)
N3B 0.029(2) 0.019(2) 0.0082(19) -0.0007(16) 0.0056(18) -0.0033(18)
N4B 0.025(2) 0.015(2) 0.011(2) -0.0006(15) 0.0037(17) -0.0015(17)
C1B 0.018(2) 0.016(2) 0.014(2) -0.0019(19) 0.0013(19) 0.0003(19)
C2B 0.026(3) 0.020(3) 0.013(2) 0.0015(19) 0.008(2) -0.005(2)
C3B 0.027(3) 0.020(3) 0.014(3) 0.000(2) 0.000(2) -0.004(2)
C4B 0.024(3) 0.017(2) 0.024(3) -0.001(2) 0.007(2) -0.004(2)
C5B 0.033(3) 0.022(3) 0.021(3) -0.002(2) 0.009(2) -0.008(2)
C6B 0.024(3) 0.024(3) 0.028(3) -0.003(2) 0.006(2) -0.007(2)
C7B 0.026(3) 0.024(3) 0.020(3) -0.006(2) 0.004(2) -0.004(2)
C8B 0.022(3) 0.025(3) 0.017(3) -0.005(2) 0.003(2) -0.003(2)
C9B 0.020(3) 0.016(2) 0.017(3) -0.0025(19) 0.003(2) -0.002(2)
C10B 0.047(4) 0.029(3) 0.030(3) -0.010(3) 0.013(3) -0.015(3)
C11B 0.034(3) 0.019(3) 0.012(2) 0.0004(19) 0.006(2) -0.005(2)
C12B 0.016(2) 0.019(2) 0.011(2) 0.0011(19) 0.0008(19) 0.0009(19)
C13B 0.017(3) 0.014(2) 0.018(3) -0.0026(19) 0.000(2) -0.0006(19)
C14B 0.022(3) 0.020(2) 0.013(2) -0.0016(19) 0.005(2) 0.003(2)
C15B 0.020(3) 0.020(3) 0.021(3) 0.003(2) 0.005(2) 0.001(2)
C16B 0.025(3) 0.019(3) 0.025(3) -0.005(2) 0.005(2) -0.002(2)
C17B 0.023(3) 0.023(3) 0.016(3) -0.004(2) -0.003(2) 0.001(2)
C18B 0.027(3) 0.023(3) 0.011(2) 0.000(2) 0.004(2) 0.005(2)
C19B 0.037(4) 0.033(3) 0.032(3) 0.004(3) 0.008(3) 0.002(3)
O1W 0.067(4) 0.035(3) 0.030(3) -0.006(2) 0.008(3) -0.010(3)
O2W 0.033(2) 0.023(2) 0.020(2) -0.0021(16) 0.0135(18) -0.0016(17)

loop_
_atom_type_symbol
_atom_type_description
_atom_type_scat_dispersion_real
_atom_type_scat_dispersion_imag
_atom_type_scat_source
C C 0.0181 0.0091 'International Tables Vol C Tables 4.2.6.8 and 6.1.1.4'
H H 0.0000 0.0000 'International Tables Vol C Tables 4.2.6.8 and 6.1.1.4'
N N 0.0311 0.0180 'International Tables Vol C Tables 4.2.6.8 and 6.1.1.4'
O O 0.0492 0.0322 'International Tables Vol C Tables 4.2.6.8 and 6.1.1.4'
Cl Cl 0.3639 0.7018 'International Tables Vol C Tables 4.2.6.8 and 6.1.1.4'
Cu Cu -1.9646 0.5888 'International Tables Vol C Tables 4.2.6.8 and 6.1.1.4'

loop_
_geom_angle_atom_site_label_1
_geom_angle_atom_site_label_2
_geom_angle_atom_site_label_3
_geom_angle
_geom_angle_site_symmetry_1
_geom_angle_site_symmetry_3
_geom_angle_publ_flag
O1A Cu1 N2A 90.15(17) . . ?
O1A Cu1 O2A 166.37(17) . . ?
N2A Cu1 O2A 80.12(17) . . ?
O1A Cu1 Cl1 93.53(12) . . ?
N2A Cu1 Cl1 168.66(14) . . ?
O2A Cu1 Cl1 94.33(12) . . ?
O1A Cu1 Cl2 96.46(12) . . ?
N2A Cu1 Cl2 90.20(13) . . ?
O2A Cu1 Cl2 93.11(12) . . ?
Cl1 Cu1 Cl2 100.02(6) . . ?
C1A O1A Cu1 128.2(3) . . ?
C12A O2A Cu1 113.5(4) . . ?
C1A N1A C9A 126.1(4) . . ?
C1A N1A H1AA 117.0 . . ?
C9A N1A H1AA 117.0 . . ?
C11A N2A N3A 119.1(4) . . ?
C11A N2A Cu1 129.6(4) . . ?
N3A N2A Cu1 111.3(3) . . ?
C12A N3A N2A 115.0(4) . . ?
C12A N3A H3AB 122.5 . . ?
N2A N3A H3AB 122.5 . . ?
C12A N4A C13A 128.9(6) . . ?
C12A N4A C13C 124.8(8) . . ?
C12A N4A H4A 123(6) . . ?
C13A N4A H4A 108(6) . . ?
C13C N4A H4A 111(6) . . ?
O1A C1A N1A 117.9(5) . . ?
O1A C1A C2A 125.7(5) . . ?
N1A C1A C2A 116.4(5) . . ?
C3A C2A C11A 118.6(5) . . ?
C3A C2A C1A 119.1(5) . . ?
C11A C2A C1A 122.3(5) . . ?
C2A C3A C4A 122.6(5) . . ?
C2A C3A H3AA 118.7 . . ?
C4A C3A H3AA 118.7 . . ?
C9A C4A C5A 119.0(5) . . ?
C9A C4A C3A 117.7(5) . . ?
C5A C4A C3A 123.2(5) . . ?
C6A C5A C4A 121.7(5) . . ?
C6A C5A H5AA 119.2 . . ?
C4A C5A H5AA 119.2 . . ?
C5A C6A C7A 117.8(5) . . ?
C5A C6A C10A 121.9(5) . . ?
C7A C6A C10A 120.3(5) . . ?
C8A C7A C6A 122.0(5) . . ?
C8A C7A H7AA 119.0 . . ?
C6A C7A H7AA 119.0 . . ?
C7A C8A C9A 119.1(5) . . ?
C7A C8A H8AA 120.4 . . ?
C9A C8A H8AA 120.4 . . ?
N1A C9A C8A 121.6(5) . . ?
N1A C9A C4A 118.0(5) . . ?
C8A C9A C4A 120.3(5) . . ?
C6A C10A H10A 109.5 . . ?
C6A C10A H10B 109.5 . . ?
H10A C10A H10B 109.5 . . ?
C6A C10A H10C 109.5 . . ?
H10A C10A H10C 109.5 . . ?
H10B C10A H10C 109.5 . . ?
N2A C11A C2A 123.9(5) . . ?
N2A C11A H11A 118.1 . . ?
C2A C11A H11A 118.1 . . ?
O2A C12A N4A 124.2(5) . . ?
O2A C12A N3A 119.1(5) . . ?
N4A C12A N3A 116.7(5) . . ?
C14A C13A C18A 120.0 . . ?
C14A C13A N4A 116.4(7) . . ?
C18A C13A N4A 123.6(7) . . ?
C13A C14A C15A 120.0 . . ?
C13A C14A H14A 120.0 . . ?
C15A C14A H14A 120.0 . . ?
C16A C15A C14A 120.0 . . ?
C16A C15A H15A 120.0 . . ?
C14A C15A H15A 120.0 . . ?
C17A C16A C15A 120.0 . . ?
C17A C16A H16A 120.0 . . ?
C15A C16A H16A 120.0 . . ?
C16A C17A C18A 120.0 . . ?
C16A C17A H17A 120.0 . . ?
C18A C17A H17A 120.0 . . ?
C17A C18A C13A 120.0 . . ?
C17A C18A H18A 120.0 . . ?
C13A C18A H18A 120.0 . . ?
C14C C13C C18C 120.0 . . ?
C14C C13C N4A 114.8(10) . . ?
C18C C13C N4A 125.2(10) . . ?
C15C C14C C13C 120.0 . . ?
C15C C14C H14B 120.0 . . ?
C13C C14C H14B 120.0 . . ?
C14C C15C C16C 120.0 . . ?
C14C C15C H15B 120.0 . . ?
C16C C15C H15B 120.0 . . ?
C17C C16C C15C 120.0 . . ?
C17C C16C H16B 120.0 . . ?
C15C C16C H16B 120.0 . . ?
C16C C17C C18C 120.0 . . ?
C16C C17C H17B 120.0 . . ?
C18C C17C H17B 120.0 . . ?
C17C C18C C13C 120.0 . . ?
C17C C18C H18B 120.0 . . ?
C13C C18C H18B 120.0 . . ?
O1B Cu2 N2B 91.09(16) . . ?
O1B Cu2 O2B 170.22(16) . . ?
N2B Cu2 O2B 80.81(16) . . ?
O1B Cu2 Cl3 95.60(11) . . ?
N2B Cu2 Cl3 173.31(13) . . ?
O2B Cu2 Cl3 92.51(11) . . ?
O1B Cu2 O3B 87.34(16) . . ?
N2B Cu2 O3B 87.46(16) . . ?
O2B Cu2 O3B 97.70(16) . . ?
Cl3 Cu2 O3B 93.06(11) . . ?
O1B Cu2 Cl4 77.90(12) . . ?
N2B Cu2 Cl4 83.99(13) . . ?
O2B Cu2 Cl4 95.69(13) . . ?
Cl3 Cu2 Cl4 97.17(5) . . ?
O3B Cu2 Cl4 162.75(11) . . ?
C1B O1B Cu2 127.3(3) . . ?
C12B O2B Cu2 113.3(3) . . ?
C19B O3B Cu2 129.9(4) . . ?
C19B O3B H3B 105(7) . . ?
Cu2 O3B H3B 125(7) . . ?
C1B N1B C9B 125.4(4) . . ?
C1B N1B H1BA 117.3 . . ?
C9B N1B H1BA 117.3 . . ?
C11B N2B N3B 118.1(4) . . ?
C11B N2B Cu2 130.3(4) . . ?
N3B N2B Cu2 111.6(3) . . ?
C12B N3B N2B 114.7(4) . . ?
C12B N3B H3BB 122.7 . . ?
N2B N3B H3BB 122.7 . . ?
C12B N4B C13B 127.9(5) . . ?
C12B N4B H4BA 116.0 . . ?
C13B N4B H4BA 116.0 . . ?
O1B C1B N1B 117.5(5) . . ?
O1B C1B C2B 126.0(5) . . ?
N1B C1B C2B 116.5(5) . . ?
C3B C2B C11B 117.7(5) . . ?
C3B C2B C1B 118.9(5) . . ?
C11B C2B C1B 123.4(5) . . ?
C2B C3B C4B 122.7(5) . . ?
C2B C3B H3BA 118.7 . . ?
C4B C3B H3BA 118.7 . . ?
C9B C4B C5B 118.9(5) . . ?
C9B C4B C3B 117.9(5) . . ?
C5B C4B C3B 123.1(5) . . ?
C6B C5B C4B 121.4(5) . . ?
C6B C5B H5BA 119.3 . . ?
C4B C5B H5BA 119.3 . . ?
C5B C6B C7B 117.8(5) . . ?
C5B C6B C10B 121.5(5) . . ?
C7B C6B C10B 120.7(5) . . ?
C8B C7B C6B 122.6(5) . . ?
C8B C7B H7BA 118.7 . . ?
C6B C7B H7BA 118.7 . . ?
C7B C8B C9B 118.7(5) . . ?
C7B C8B H8BA 120.7 . . ?
C9B C8B H8BA 120.7 . . ?
N1B C9B C8B 121.0(5) . . ?
N1B C9B C4B 118.5(5) . . ?
C8B C9B C4B 120.6(5) . . ?
C6B C10B H10D 109.5 . . ?
C6B C10B H10E 109.5 . . ?
H10D C10B H10E 109.5 . . ?
C6B C10B H10F 109.5 . . ?
H10D C10B H10F 109.5 . . ?
H10E C10B H10F 109.5 . . ?
N2B C11B C2B 121.8(5) . . ?
N2B C11B H11B 119.1 . . ?
C2B C11B H11B 119.1 . . ?
O2B C12B N4B 124.1(5) . . ?
O2B C12B N3B 119.3(5) . . ?
N4B C12B N3B 116.5(4) . . ?
C14B C13B C18B 119.4(5) . . ?
C14B C13B N4B 124.4(5) . . ?
C18B C13B N4B 116.2(5) . . ?
C15B C14B C13B 119.5(5) . . ?
C15B C14B H14C 120.2 . . ?
C13B C14B H14C 120.2 . . ?
C14B C15B C16B 121.2(5) . . ?
C14B C15B H15C 119.4 . . ?
C16B C15B H15C 119.4 . . ?
C17B C16B C15B 118.8(5) . . ?
C17B C16B H16C 120.6 . . ?
C15B C16B H16C 120.6 . . ?
C18B C17B C16B 120.4(5) . . ?
C18B C17B H17C 119.8 . . ?
C16B C17B H17C 119.8 . . ?
C17B C18B C13B 120.7(5) . . ?
C17B C18B H18C 119.7 . . ?
C13B C18B H18C 119.7 . . ?
O3B C19B H19A 109.5 . . ?
O3B C19B H19B 109.5 . . ?
H19A C19B H19B 109.5 . . ?
O3B C19B H19C 109.5 . . ?
H19A C19B H19C 109.5 . . ?
H19B C19B H19C 109.5 . . ?
H1W1 O1W H1W2 105(3) . . ?
H2W1 O2W H2W2 107(3) . . ?

loop_
_geom_bond_atom_site_label_1
_geom_bond_atom_site_label_2
_geom_bond_distance
_geom_bond_site_symmetry_2
_geom_bond_publ_flag
Cu1 O1A 1.974(4) . ?
Cu1 N2A 1.984(4) . ?
Cu1 O2A 1.995(4) . ?
Cu1 Cl1 2.2169(15) . ?
Cu1 Cl2 2.6990(16) . ?
O1A C1A 1.269(7) . ?
O2A C12A 1.265(7) . ?
N1A C1A 1.339(7) . ?
N1A C9A 1.387(7) . ?
N1A H1AA 0.8800 . ?
N2A C11A 1.280(7) . ?
N2A N3A 1.376(6) . ?
N3A C12A 1.356(7) . ?
N3A H3AB 0.8800 . ?
N4A C12A 1.328(7) . ?
N4A C13A 1.406(9) . ?
N4A C13C 1.455(13) . ?
N4A H4A 0.75(8) . ?
C1A C2A 1.458(7) . ?
C2A C3A 1.369(8) . ?
C2A C11A 1.440(7) . ?
C3A C4A 1.416(7) . ?
C3A H3AA 0.9500 . ?
C4A C9A 1.408(7) . ?
C4A C5A 1.413(7) . ?
C5A C6A 1.368(8) . ?
C5A H5AA 0.9500 . ?
C6A C7A 1.421(8) . ?
C6A C10A 1.500(8) . ?
C7A C8A 1.383(8) . ?
C7A H7AA 0.9500 . ?
C8A C9A 1.391(8) . ?
C8A H8AA 0.9500 . ?
C10A H10A 0.9800 . ?
C10A H10B 0.9800 . ?
C10A H10C 0.9800 . ?
C11A H11A 0.9500 . ?
C13A C14A 1.3900 . ?
C13A C18A 1.3900 . ?
C14A C15A 1.3900 . ?
C14A H14A 0.9500 . ?
C15A C16A 1.3900 . ?
C15A H15A 0.9500 . ?
C16A C17A 1.3900 . ?
C16A H16A 0.9500 . ?
C17A C18A 1.3900 . ?
C17A H17A 0.9500 . ?
C18A H18A 0.9500 . ?
C13C C14C 1.3900 . ?
C13C C18C 1.3900 . ?
C14C C15C 1.3900 . ?
C14C H14B 0.9500 . ?
C15C C16C 1.3900 . ?
C15C H15B 0.9500 . ?
C16C C17C 1.3900 . ?
C16C H16B 0.9500 . ?
C17C C18C 1.3900 . ?
C17C H17B 0.9500 . ?
C18C H18B 0.9500 . ?
Cu2 O1B 1.962(4) . ?
Cu2 N2B 1.971(4) . ?
Cu2 O2B 1.986(4) . ?
Cu2 Cl3 2.2209(14) . ?
Cu2 O3B 2.407(4) . ?
Cu2 Cl4 3.1906(18) . ?
O1B C1B 1.265(6) . ?
O2B C12B 1.264(6) . ?
O3B C19B 1.429(7) . ?
O3B H3B 0.98(12) . ?
N1B C1B 1.354(6) . ?
N1B C9B 1.382(7) . ?
N1B H1BA 0.8800 . ?
N2B C11B 1.282(7) . ?
N2B N3B 1.380(6) . ?
N3B C12B 1.365(7) . ?
N3B H3BB 0.8800 . ?
N4B C12B 1.334(6) . ?
N4B C13B 1.419(6) . ?
N4B H4BA 0.8800 . ?
C1B C2B 1.454(7) . ?
C2B C3B 1.368(7) . ?
C2B C11B 1.452(7) . ?
C3B C4B 1.414(7) . ?
C3B H3BA 0.9500 . ?
C4B C9B 1.398(8) . ?
C4B C5B 1.408(7) . ?
C5B C6B 1.376(8) . ?
C5B H5BA 0.9500 . ?
C6B C7B 1.405(8) . ?
C6B C10B 1.507(8) . ?
C7B C8B 1.375(8) . ?
C7B H7BA 0.9500 . ?
C8B C9B 1.394(7) . ?
C8B H8BA 0.9500 . ?
C10B H10D 0.9800 . ?
C10B H10E 0.9800 . ?
C10B H10F 0.9800 . ?
C11B H11B 0.9500 . ?
C13B C14B 1.390(7) . ?
C13B C18B 1.391(7) . ?
C14B C15B 1.388(7) . ?
C14B H14C 0.9500 . ?
C15B C16B 1.391(8) . ?
C15B H15C 0.9500 . ?
C16B C17B 1.387(8) . ?
C16B H16C 0.9500 . ?
C17B C18B 1.384(8) . ?
C17B H17C 0.9500 . ?
C18B H18C 0.9500 . ?
C19B H19A 0.9800 . ?
C19B H19B 0.9800 . ?
C19B H19C 0.9800 . ?
O1W H1W1 0.81(2) . ?
O1W H1W2 0.82(2) . ?
O2W H2W1 0.811(19) . ?
O2W H2W2 0.81(2) . ?

loop_
_geom_hbond_atom_site_label_D
_geom_hbond_atom_site_label_H
_geom_hbond_atom_site_label_A
_geom_hbond_distance_DH
_geom_hbond_distance_HA
_geom_hbond_distance_DA
_geom_hbond_angle_DHA
_geom_hbond_site_symmetry_A
_geom_hbond_publ_flag
N1A H1AA Cl4 0.88 2.33 3.200(4) 171.3 . yes
N3A H3AB Cl4 0.88 2.38 3.230(5) 161.9 1_554 yes
N4A H4A O1W 0.75(8) 2.10(8) 2.828(7) 163(8) 1_554 yes
C8A H8AA Cl4 0.95 2.98 3.725(6) 136.7 . yes
C8A H8AA O3B 0.95 2.66 3.488(7) 146.7 1_455 yes
C11A H11A Cl4 0.95 2.90 3.695(5) 141.4 1_554 yes
C14A^a H14A^a Cl1 0.95 2.97 3.857(8) 156.3 1_554 yes
C18A^a H18A^a O2A 0.95 2.24 2.859(11) 122.3 . yes
C18C^b H18B^b O2A 0.95 2.37 2.889(18) 114.2 . yes
O3B H3B Cl4 0.98(12) 2.13(12) 3.109(5) 173(10) 1_655 yes
N1B H1BA Cl2 0.88 2.35 3.205(4) 165.2 1_556 yes
N3B H3BB Cl2 0.88 2.35 3.196(4) 161.7 . yes
N4B H4BA O2W 0.88 1.90 2.775(6) 171.1 . yes
C8B H8BA Cl2 0.95 2.90 3.649(6) 136.3 1_556 yes
C11B H11B Cl2 0.95 2.76 3.584(5) 145.1 . yes
C14B H14C O2B 0.95 2.25 2.861(6) 121.6 . yes
C18B H18C O2W 0.95 2.55 3.308(7) 136.7 . yes
C19B H19A Cl3 0.98 2.83 3.719(7) 150.9 1_655 yes
O1W H1W1 Cl4 0.81(2) 2.60(12) 3.142(6) 125(12) . yes
O2W H2W1 Cl3 0.811(19) 2.35(2) 3.142(4) 166(6) 1_554 yes
O2W H2W2 Cl2 0.81(2) 2.32(3) 3.082(4) 156(5) . yes

loop_
_geom_torsion_atom_site_label_1
_geom_torsion_atom_site_label_2
_geom_torsion_atom_site_label_3
_geom_torsion_atom_site_label_4
_geom_torsion
_geom_torsion_site_symmetry_1
_geom_torsion_site_symmetry_2
_geom_torsion_site_symmetry_3
_geom_torsion_site_symmetry_4
_geom_torsion_publ_flag
C11A N2A N3A C12A 171.7(5) . . . . ?
Cu1 N2A N3A C12A -10.7(6) . . . . ?
Cu1 O1A C1A N1A 174.0(4) . . . . ?
Cu1 O1A C1A C2A -4.7(8) . . . . ?
C9A N1A C1A O1A -178.0(5) . . . . ?
C9A N1A C1A C2A 0.8(8) . . . . ?
O1A C1A C2A C3A -178.8(5) . . . . ?
N1A C1A C2A C3A 2.5(8) . . . . ?
O1A C1A C2A C11A 1.9(9) . . . . ?
N1A C1A C2A C11A -176.7(5) . . . . ?
C11A C2A C3A C4A 174.7(5) . . . . ?
C1A C2A C3A C4A -4.5(8) . . . . ?
C2A C3A C4A C9A 3.2(8) . . . . ?
C2A C3A C4A C5A -173.0(5) . . . . ?
C9A C4A C5A C6A -1.3(8) . . . . ?
C3A C4A C5A C6A 174.7(5) . . . . ?
C4A C5A C6A C7A 2.7(8) . . . . ?
C4A C5A C6A C10A -175.8(5) . . . . ?
C5A C6A C7A C8A -2.0(9) . . . . ?
C10A C6A C7A C8A 176.5(5) . . . . ?
C6A C7A C8A C9A -0.1(9) . . . . ?
C1A N1A C9A C8A 175.1(5) . . . . ?
C1A N1A C9A C4A -2.1(8) . . . . ?
C7A C8A C9A N1A -175.7(5) . . . . ?
C7A C8A C9A C4A 1.5(9) . . . . ?
C5A C4A C9A N1A 176.4(5) . . . . ?
C3A C4A C9A N1A 0.1(8) . . . . ?
C5A C4A C9A C8A -0.8(8) . . . . ?
C3A C4A C9A C8A -177.1(5) . . . . ?
N3A N2A C11A C2A -179.7(5) . . . . ?
Cu1 N2A C11A C2A 3.2(8) . . . . ?
C3A C2A C11A N2A 179.7(5) . . . . ?
C1A C2A C11A N2A -1.1(8) . . . . ?
Cu1 O2A C12A N4A -179.0(4) . . . . ?
Cu1 O2A C12A N3A 0.0(6) . . . . ?
C13A N4A C12A O2A -1.4(11) . . . . ?
C13C N4A C12A O2A -11.0(13) . . . . ?
C13A N4A C12A N3A 179.6(8) . . . . ?
C13C N4A C12A N3A 170.0(11) . . . . ?
N2A N3A C12A O2A 7.4(7) . . . . ?
N2A N3A C12A N4A -173.6(5) . . . . ?
C12A N4A C13A C14A 177.1(6) . . . . ?
C12A N4A C13A C18A -3.4(11) . . . . ?
C18A C13A C14A C15A 0.0 . . . . ?
N4A C13A C14A C15A 179.5(9) . . . . ?
C13A C14A C15A C16A 0.0 . . . . ?
C14A C15A C16A C17A 0.0 . . . . ?
C15A C16A C17A C18A 0.0 . . . . ?
C16A C17A C18A C13A 0.0 . . . . ?
C14A C13A C18A C17A 0.0 . . . . ?
N4A C13A C18A C17A -179.4(10) . . . . ?
C12A N4A C13C C14C -150.2(9) . . . . ?
C12A N4A C13C C18C 28.5(14) . . . . ?
C18C C13C C14C C15C 0.0 . . . . ?
N4A C13C C14C C15C 178.7(15) . . . . ?
C13C C14C C15C C16C 0.0 . . . . ?
C14C C15C C16C C17C 0.0 . . . . ?
C15C C16C C17C C18C 0.0 . . . . ?
C16C C17C C18C C13C 0.0 . . . . ?
C14C C13C C18C C17C 0.0 . . . . ?
N4A C13C C18C C17C -178.5(16) . . . . ?
C11B N2B N3B C12B -175.4(5) . . . . ?
Cu2 N2B N3B C12B 4.9(5) . . . . ?
Cu2 O1B C1B N1B -177.2(3) . . . . ?
Cu2 O1B C1B C2B 0.9(8) . . . . ?
C9B N1B C1B O1B 174.3(5) . . . . ?
C9B N1B C1B C2B -4.0(8) . . . . ?
O1B C1B C2B C3B -177.3(5) . . . . ?
N1B C1B C2B C3B 0.8(8) . . . . ?
O1B C1B C2B C11B 1.9(9) . . . . ?
N1B C1B C2B C11B 180.0(5) . . . . ?
C11B C2B C3B C4B -177.4(5) . . . . ?
C1B C2B C3B C4B 1.8(9) . . . . ?
C2B C3B C4B C9B -1.5(9) . . . . ?
C2B C3B C4B C5B 176.8(6) . . . . ?
C9B C4B C5B C6B -1.0(9) . . . . ?
C3B C4B C5B C6B -179.2(6) . . . . ?
C4B C5B C6B C7B 3.0(9) . . . . ?
C4B C5B C6B C10B -177.9(6) . . . . ?
C5B C6B C7B C8B -3.5(9) . . . . ?
C10B C6B C7B C8B 177.4(6) . . . . ?
C6B C7B C8B C9B 1.8(9) . . . . ?
C1B N1B C9B C8B -174.6(5) . . . . ?
C1B N1B C9B C4B 4.5(8) . . . . ?
C7B C8B C9B N1B 179.4(5) . . . . ?
C7B C8B C9B C4B 0.3(8) . . . . ?
C5B C4B C9B N1B -179.8(5) . . . . ?
C3B C4B C9B N1B -1.5(8) . . . . ?
C5B C4B C9B C8B -0.7(9) . . . . ?
C3B C4B C9B C8B 177.6(5) . . . . ?
N3B N2B C11B C2B -179.1(5) . . . . ?
Cu2 N2B C11B C2B 0.6(9) . . . . ?
C3B C2B C11B N2B 176.6(6) . . . . ?
C1B C2B C11B N2B -2.6(9) . . . . ?
Cu2 O2B C12B N4B 179.9(4) . . . . ?
Cu2 O2B C12B N3B -1.8(6) . . . . ?
C13B N4B C12B O2B 0.5(9) . . . . ?
C13B N4B C12B N3B -177.9(5) . . . . ?
N2B N3B C12B O2B -2.2(7) . . . . ?
N2B N3B C12B N4B 176.3(4) . . . . ?
C12B N4B C13B C14B -3.9(9) . . . . ?
C12B N4B C13B C18B 176.1(5) . . . . ?
C18B C13B C14B C15B 0.5(8) . . . . ?
N4B C13B C14B C15B -179.5(5) . . . . ?
C13B C14B C15B C16B -1.6(8) . . . . ?
C14B C15B C16B C17B 1.3(9) . . . . ?
C15B C16B C17B C18B 0.1(9) . . . . ?
C16B C17B C18B C13B -1.1(9) . . . . ?
C14B C13B C18B C17B 0.8(8) . . . . ?
N4B C13B C18B C17B -179.1(5) . . . . ?
